data_4338923
loop_
_publ_author_name
'Brylev, Konstantin A.'
'Mironov, Yuri V.'
'Yarovoi, Spartak S.'
'Naumov, Nikolai G.'
'Fedorov, Vladimir E.'
'Kim, Sung-Jin'
'Kitamura, Noboru'
'Kuwahara, Yusuke'
'Yamada, Konatsu'
'Ishizaka, Shoji'
'Sasaki, Yoichi'

_publ_section_title
;
 A family of octahedral rhenium cluster complexes [Re6Q8(H2O)n(OH)6-n]n-4
 (Q=S, Se; n=0-6): structural and pH-dependent spectroscopic studies.
;
_journal_issue 18
_journal_name_full 'Inorganic chemistry'
_journal_page_first 7414
_journal_page_last 7422
_journal_paper_doi 10.1021/ic7005265
_journal_volume 46
_journal_year 2007
_chemical_formula_moiety '[Re6S8(H2O)4(OH)2].12H2O'
_chemical_formula_sum 'H34 O18 Re6 S8'
_chemical_formula_weight 1695.95
_space_group_IT_number 166
_symmetry_cell_setting trigonal
_symmetry_space_group_name_Hall '-R 3 2"'
_symmetry_space_group_name_H-M 'R -3 m :H'
_atom_sites_solution_primary direct
_atom_sites_solution_secondary difmap
_audit_creation_method SHELXL-97
_cell_angle_alpha 90.00
_cell_angle_beta 90.00
_cell_angle_gamma 120.00
_cell_formula_units_Z 3
_cell_length_a 14.9959(13)
_cell_length_b 14.9959(13)
_cell_length_c 10.9403(19)
_cell_measurement_temperature 173(2)
_cell_volume 2130.6(5)
_computing_structure_refinement 'SHELXL-97 (Sheldrick, 1997)'
_computing_structure_solution 'SHELXS-97 (Sheldrick, 1990)'
_diffrn_ambient_temperature 173(2)
_diffrn_measured_fraction_theta_full 0.986
_diffrn_measured_fraction_theta_max 0.986
_diffrn_measurement_device_type 'Bruker SMART APEX CCD'
_diffrn_measurement_method '\f scans'
_diffrn_radiation_monochromator graphite
_diffrn_radiation_source 'fine-focus sealed tube'
_diffrn_radiation_type MoK\a
_diffrn_radiation_wavelength 0.71073
_diffrn_reflns_av_R_equivalents 0.0291
_diffrn_reflns_av_sigmaI/netI 0.0188
_diffrn_reflns_limit_h_max 18
_diffrn_reflns_limit_h_min -19
_diffrn_reflns_limit_k_max 19
_diffrn_reflns_limit_k_min -16
_diffrn_reflns_limit_l_max 12
_diffrn_reflns_limit_l_min -14
_diffrn_reflns_number 4477
_diffrn_reflns_theta_full 28.25
_diffrn_reflns_theta_max 28.25
_diffrn_reflns_theta_min 2.43
_exptl_absorpt_coefficient_mu 26.114
_exptl_absorpt_correction_T_max 0.3033
_exptl_absorpt_correction_T_min 0.2021
_exptl_absorpt_correction_type multi-scan
_exptl_absorpt_process_details SADABS
_exptl_crystal_colour yellow
_exptl_crystal_density_diffrn 3.965
_exptl_crystal_density_method 'not measured'
_exptl_crystal_description block
_exptl_crystal_F_000 2268
_exptl_crystal_size_max 0.09
_exptl_crystal_size_mid 0.08
_exptl_crystal_size_min 0.06
_refine_diff_density_max 1.053
_refine_diff_density_min -0.868
_refine_diff_density_rms 0.205
_refine_ls_extinction_coef 0.00010(2)
_refine_ls_extinction_expression Fc^*^=kFc[1+0.001xFc^2^\l^3^/sin(2\q)]^-1/4^
_refine_ls_extinction_method SHELXL
_refine_ls_goodness_of_fit_ref 1.285
_refine_ls_matrix_type full
_refine_ls_number_parameters 32
_refine_ls_number_reflns 650
_refine_ls_number_restraints 0
_refine_ls_restrained_S_all 1.285
_refine_ls_R_factor_all 0.0236
_refine_ls_R_factor_gt 0.0204
_refine_ls_shift/su_max 0.000
_refine_ls_shift/su_mean 0.000
_refine_ls_structure_factor_coef Fsqd
_refine_ls_weighting_details 'calc w=1/[\s^2^(Fo^2^)+(0.0278P)^2^+0.0000P] where P=(Fo^2^+2Fc^2^)/3'
_refine_ls_weighting_scheme calc
_refine_ls_wR_factor_gt 0.0547
_refine_ls_wR_factor_ref 0.0554
_reflns_number_gt 594
_reflns_number_total 650
_reflns_threshold_expression >2sigma(I)
_cod_data_source_file ic7005265-file003.cif
_cod_data_source_block compound2
_cod_original_sg_symbol_H-M R-3m
_cod_database_code 4338923

loop_
_symmetry_equiv_pos_as_xyz
'x, y, z'
'-y, x-y, z'
'-x+y, -x, z'
'x-y, -y, -z'
'-x, -x+y, -z'
'y, x, -z'
'x+2/3, y+1/3, z+1/3'
'-y+2/3, x-y+1/3, z+1/3'
'-x+y+2/3, -x+1/3, z+1/3'
'x-y+2/3, -y+1/3, -z+1/3'
'-x+2/3, -x+y+1/3, -z+1/3'
'y+2/3, x+1/3, -z+1/3'
'x+1/3, y+2/3, z+2/3'
'-y+1/3, x-y+2/3, z+2/3'
'-x+y+1/3, -x+2/3, z+2/3'
'x-y+1/3, -y+2/3, -z+2/3'
'-x+1/3, -x+y+2/3, -z+2/3'
'y+1/3, x+2/3, -z+2/3'
'-x, -y, -z'
'y, -x+y, -z'
'x-y, x, -z'
'-x+y, y, z'
'x, x-y, z'
'-y, -x, z'
'-x+2/3, -y+1/3, -z+1/3'
'y+2/3, -x+y+1/3, -z+1/3'
'x-y+2/3, x+1/3, -z+1/3'
'-x+y+2/3, y+1/3, z+1/3'
'x+2/3, x-y+1/3, z+1/3'
'-y+2/3, -x+1/3, z+1/3'
'-x+1/3, -y+2/3, -z+2/3'
'y+1/3, -x+y+2/3, -z+2/3'
'x-y+1/3, x+2/3, -z+2/3'
'-x+y+1/3, y+2/3, z+2/3'
'x+1/3, x-y+2/3, z+2/3'
'-y+1/3, -x+2/3, z+2/3'

loop_
_atom_site_label
_atom_site_type_symbol
_atom_site_fract_x
_atom_site_fract_y
_atom_site_fract_z
_atom_site_U_iso_or_equiv
_atom_site_adp_type
_atom_site_occupancy
_atom_site_symmetry_multiplicity
_atom_site_calc_flag
_atom_site_refinement_flags
Re1 Re 0.057379(10) 0.942621(10) 0.40344(2) 0.01403(14) Uani 1 2 d S
S1 S 0.0000 1.0000 0.2304(3) 0.0182(6) Uani 1 6 d S
S2 S 0.21407(13) 1.10704(7) 0.41121(16) 0.0200(4) Uani 1 2 d S
O1 O 0.12241(18) 0.87759(18) 0.2869(4) 0.0245(11) Uani 1 2 d S
O1W O 0.2377(4) 1.2116(4) 0.1196(4) 0.0525(13) Uani 1 1 d .

loop_
_atom_site_aniso_label
_atom_site_aniso_U_11
_atom_site_aniso_U_22
_atom_site_aniso_U_33
_atom_site_aniso_U_23
_atom_site_aniso_U_13
_atom_site_aniso_U_12
Re1 0.01657(16) 0.01657(16) 0.01036(19) -0.00034(5) 0.00034(5) 0.00935(12)
S1 0.0208(9) 0.0208(9) 0.0128(14) 0.000 0.000 0.0104(4)
S2 0.0151(8) 0.0248(7) 0.0169(9) 0.0012(3) 0.0025(7) 0.0076(4)
O1 0.031(2) 0.031(2) 0.019(3) -0.0031(11) 0.0031(11) 0.021(2)
O1W 0.060(3) 0.077(3) 0.034(3) 0.012(2) 0.011(2) 0.044(3)

loop_
_atom_type_symbol
_atom_type_description
_atom_type_scat_dispersion_real
_atom_type_scat_dispersion_imag
_atom_type_scat_source
H H 0.0000 0.0000 'International Tables Vol C Tables 4.2.6.8 and 6.1.1.4'
O O 0.0106 0.0060 'International Tables Vol C Tables 4.2.6.8 and 6.1.1.4'
S S 0.1246 0.1234 'International Tables Vol C Tables 4.2.6.8 and 6.1.1.4'
Re Re -1.0185 7.2310 'International Tables Vol C Tables 4.2.6.8 and 6.1.1.4'

loop_
_geom_angle_atom_site_label_1
_geom_angle_atom_site_label_2
_geom_angle_atom_site_label_3
_geom_angle
_geom_angle_site_symmetry_1
_geom_angle_site_symmetry_3
Re1 Re1 Re1 59.890(16) 21_666 20_456
Re1 Re1 Re1 60.0 3_465 2_675
Re1 Re1 Re1 60.055(8) 2_675 21_666
Re1 Re1 Re1 60.055(8) 3_465 20_456
Re1 Re1 Re1 90.0 2_675 20_456
Re1 Re1 Re1 90.0 3_465 21_666
S1 Re1 Re1 57.61(4) . 2_675
S1 Re1 Re1 57.61(4) . 3_465
S1 Re1 Re1 117.63(4) . 20_456
S1 Re1 Re1 117.63(4) . 21_666
S1 Re1 S2 90.11(3) . .
S1 Re1 S2 90.11(3) . 3_465
S2 Re1 Re1 57.37(4) . 21_666
S2 Re1 Re1 57.37(4) 3_465 20_456
S2 Re1 Re1 57.64(2) . 2_675
S2 Re1 Re1 57.64(2) 3_465 3_465
S2 Re1 Re1 57.67(4) 20_456 20_456
S2 Re1 Re1 57.67(4) 20_456 21_666
S2 Re1 Re1 117.23(4) . 20_456
S2 Re1 Re1 117.23(4) 3_465 21_666
S2 Re1 Re1 117.60(2) . 3_465
S2 Re1 Re1 117.60(2) 3_465 2_675
S2 Re1 Re1 117.70(3) 20_456 2_675
S2 Re1 Re1 117.70(3) 20_456 3_465
S2 Re1 S1 174.25(6) 20_456 .
S2 Re1 S2 89.57(3) 20_456 .
S2 Re1 S2 89.57(3) 20_456 3_465
S2 Re1 S2 173.75(6) . 3_465
O1 Re1 Re1 136.25(9) . 20_456
O1 Re1 Re1 136.25(9) . 21_666
O1 Re1 Re1 133.73(10) . 2_675
O1 Re1 Re1 133.73(10) . 3_465
O1 Re1 S1 91.17(14) . .
O1 Re1 S2 93.12(3) . .
O1 Re1 S2 93.12(3) . 3_465
O1 Re1 S2 94.59(14) . 20_456
Re1 S1 Re1 64.78(7) 2_675 .
Re1 S1 Re1 64.78(7) 2_675 3_465
Re1 S1 Re1 64.78(7) 3_465 .
Re1 S2 Re1 64.72(4) . 2_675
Re1 S2 Re1 64.97(4) 21_666 .
Re1 S2 Re1 64.97(4) 21_666 2_675

loop_
_geom_bond_atom_site_label_1
_geom_bond_atom_site_label_2
_geom_bond_distance
_geom_bond_site_symmetry_2
Re1 Re1 2.5813(5) 2_675
Re1 Re1 2.5813(5) 3_465
Re1 Re1 2.5856(6) 20_456
Re1 Re1 2.5856(6) 21_666
Re1 S1 2.409(2) .
Re1 S2 2.4033(17) 20_456
Re1 S2 2.4112(15) .
Re1 S2 2.4112(15) 3_465
Re1 O1 2.116(5) .
S1 Re1 2.409(2) 2_675
S1 Re1 2.409(2) 3_465
S2 Re1 2.4112(14) 2_675
S2 Re1 2.4033(17) 21_666
